data_2239968
loop_
_publ_author_name
'Penthala, Narsimha Reddy'
'Bommagani, Shobanbabu'
'Janganati, Venumadhav'
'Parkin, Sean'
'Crooks, Peter A.'

_publ_section_title
;
 Crystal structure of
 (<i>E</i>)-13-{4-[(<i>Z</i>)-2-cyano-2-(3,4,5-trimethoxyphenyl)ethenyl]phenyl}parthenolide
 methanol hemisolvate
;
_journal_coeditor_code SJ5404
_journal_issue 10
_journal_name_full 'Acta Crystallographica Section E'
_journal_page_first o1092
_journal_page_last o1093
_journal_paper_doi 10.1107/S1600536814019333
_journal_volume 70
_journal_year 2014
_chemical_formula_iupac 'C33 H35 N O6, 0.5C H4 O'
_chemical_formula_moiety 'C33 H35 N O6, 0.5(C H4 O)'
_chemical_formula_sum 'C33.5 H37 N O6.5'
_chemical_formula_weight 557.64
_chemical_name_common
;
(<i>E</i>)-13-{4-[(<i>Z</i>)-2-Cyano-2-(3,4,5-\
trimethoxyphenyl)ethenyl]phenyl}parthenolide methanol hemisolvate
;
_chemical_name_systematic
;(<i>Z</i>)-3-(4-{(<i>E</i>)-[(<i>E</i>)-1a,5-Dimethyl-9-oxo-2,3,7,7a-tetrahydrooxireno[2',3':9,10]cyclodeca[1,2-<i>b</i>]furan-8(1a<i>H</i>,6<i>H</i>,9<i>H</i>,10a<i>H</i>,10b<i>H</i>)-ylidene]methyl}phenyl)-2-(3,4,5-trimethoxyphenyl)acrylonitrile
methanol hemisolvate
;
_space_group_crystal_system orthorhombic
_space_group_IT_number 19
_space_group_name_Hall 'P 2ac 2ab'
_space_group_name_H-M_alt 'P 21 21 21'
_symmetry_space_group_name_Hall 'P 2ac 2ab'
_symmetry_space_group_name_H-M 'P 21 21 21'
_atom_sites_solution_hydrogens difmap
_atom_sites_solution_primary direct
_atom_sites_solution_secondary difmap
_audit_creation_method SHELXL-2014
_cell_angle_alpha 90
_cell_angle_beta 90
_cell_angle_gamma 90
_cell_formula_units_Z 4
_cell_length_a 9.3347(2)
_cell_length_b 16.2442(3)
_cell_length_c 19.2580(4)
_cell_measurement_reflns_used 9693
_cell_measurement_temperature 90.0(2)
_cell_measurement_theta_max 68.40
_cell_measurement_theta_min 3.56
_cell_volume 2920.18(10)
_computing_cell_refinement '<i>APEX2</i> (Bruker, 2006)'
_computing_data_collection '<i>APEX2</i> (Bruker, 2006)'
_computing_data_reduction '<i>APEX2</i> (Bruker, 2006)'
_computing_molecular_graphics '<i>XP in SHELXTL</i> (Sheldrick, 2008<i>a</i>)'
_computing_publication_material
;
<i>SHELXL97</i> (Sheldrick, 2008<i>a</i>),  <i>CIFFIX</i> (Parkin,
2013),
<i>PLATON</i> (Spek, 2009) and local program (Parkin, 2000)
;
_computing_structure_refinement '<i>SHELXL2014</i> (Sheldrick, 2008<i>a</i>)'
_computing_structure_solution '<i>SHELXS97</i> (Sheldrick, 2008<i>a</i>)'
_diffrn_ambient_temperature 90.0(2)
_diffrn_detector_area_resol_mean 5.6
_diffrn_measured_fraction_theta_full 0.999
_diffrn_measured_fraction_theta_max 0.999
_diffrn_measurement_device_type 'Bruker X8 Proteum'
_diffrn_measurement_method '\f and \w scans'
_diffrn_radiation_type CuK\a
_diffrn_radiation_wavelength 1.54178
_diffrn_reflns_av_R_equivalents 0.0363
_diffrn_reflns_limit_h_max 11
_diffrn_reflns_limit_h_min -11
_diffrn_reflns_limit_k_max 19
_diffrn_reflns_limit_k_min -13
_diffrn_reflns_limit_l_max 23
_diffrn_reflns_limit_l_min -20
_diffrn_reflns_number 40379
_diffrn_reflns_theta_full 67.679
_diffrn_reflns_theta_max 68.412
_diffrn_reflns_theta_min 3.559
_exptl_absorpt_coefficient_mu 0.710
_exptl_absorpt_correction_T_max 0.963
_exptl_absorpt_correction_T_min 0.836
_exptl_absorpt_correction_type multi-scan
_exptl_absorpt_process_details '(<i>SADABS</i>; Sheldrick, 2008<i>b</i>)'
_exptl_crystal_colour 'pale yellow'
_exptl_crystal_density_diffrn 1.268
_exptl_crystal_description 'irregular cut wedge'
_exptl_crystal_F_000 1188
_exptl_crystal_size_max 0.180
_exptl_crystal_size_mid 0.150
_exptl_crystal_size_min 0.100
_refine_diff_density_max 0.136
_refine_diff_density_min -0.131
_refine_ls_abs_structure_details
;
Flack <i>x</i> determined using 2283 quotients [(I+)-(I-)]/[(I+)+(I-)]
(Parsons <i>et al.</i>, 2013)
;
_refine_ls_abs_structure_Flack 0.02(2)
_refine_ls_extinction_coef 0.00092(14)
_refine_ls_extinction_expression Fc^*^=kFc[1+0.001xFc^2^\l^3^/sin(2\q)]^-1/4^
_refine_ls_extinction_method '<i>SHELXL2014</i> (Sheldrick, 2008a)'
_refine_ls_goodness_of_fit_ref 1.033
_refine_ls_hydrogen_treatment constr
_refine_ls_matrix_type full
_refine_ls_number_parameters 387
_refine_ls_number_reflns 5349
_refine_ls_number_restraints 0
_refine_ls_restrained_S_all 1.033
_refine_ls_R_factor_all 0.0244
_refine_ls_R_factor_gt 0.0242
_refine_ls_shift/su_max 0.000
_refine_ls_shift/su_mean 0.000
_refine_ls_structure_factor_coef Fsqd
_refine_ls_weighting_details 'w=1/[\s^2^(Fo^2^)+(0.0363P)^2^+0.5907P] where P=(Fo^2^+2Fc^2^)/3'
_refine_ls_weighting_scheme calc
_refine_ls_wR_factor_gt 0.0652
_refine_ls_wR_factor_ref 0.0654
_reflns_number_gt 5303
_reflns_number_total 5349
_reflns_threshold_expression I>2\s(I)
_cod_data_source_file sj5404sup1.cf
_cod_data_source_block I
_cod_original_formula_sum 'C33.50 H37 N O6.50'
_cod_database_code 2239968
_cod_database_fobs_code 2239968
_shelx_space_group_comment
;
The symmetry employed for this shelxl refinement is uniquely defined
by the following loop, which should always be used as a source of
symmetry information in preference to the above space-group names.
They are only intended as comments.
;
_shelx_estimated_absorpt_t_min 0.883
_shelx_estimated_absorpt_t_max 0.932
_shelxl_version_number 2.014

loop_
_space_group_symop_operation_xyz
'x, y, z'
'-x+1/2, -y, z+1/2'
'-x, y+1/2, -z+1/2'
'x+1/2, -y+1/2, -z'

loop_
_atom_site_type_symbol
_atom_site_label
_atom_site_fract_x
_atom_site_fract_y
_atom_site_fract_z
_atom_site_U_iso_or_equiv
_atom_site_adp_type
_atom_site_calc_flag
_atom_site_occupancy
O O1 0.48351(13) 0.18048(7) 0.54248(6) 0.0242(3) Uani d 1
O O2 0.35142(13) 0.32648(7) 0.48438(5) 0.0210(2) Uani d 1
O O3 0.34451(13) 0.45934(7) 0.45520(6) 0.0237(3) Uani d 1
O O4 0.02191(12) 0.41510(7) -0.22367(6) 0.0225(3) Uani d 1
O O5 0.14060(12) 0.30869(7) -0.31036(5) 0.0219(2) Uani d 1
O O6 0.30389(14) 0.18270(7) -0.26366(6) 0.0261(3) Uani d 1
N N1 0.35753(19) 0.14312(9) 0.01607(8) 0.0311(4) Uani d 1
C C1 0.35744(17) 0.04178(10) 0.37932(8) 0.0203(3) Uani d 1
H H1 0.4318 0.0590 0.3489 0.024 Uiso calc 1
C C2 0.40090(19) -0.01340(10) 0.43865(9) 0.0231(3) Uani d 1
H H2A 0.4617 -0.0586 0.4208 0.028 Uiso calc 1
H H2B 0.3143 -0.0381 0.4598 0.028 Uiso calc 1
C C3 0.48435(19) 0.03537(10) 0.49458(9) 0.0249(4) Uani d 1
H H3A 0.5000 0.0001 0.5358 0.030 Uiso calc 1
H H3B 0.5792 0.0516 0.4761 0.030 Uiso calc 1
C C4 0.40199(18) 0.11124(10) 0.51545(8) 0.0213(3) Uani d 1
C C5 0.42653(17) 0.18504(10) 0.47296(8) 0.0187(3) Uani d 1
H H5 0.5005 0.1772 0.4360 0.022 Uiso calc 1
C C6 0.31309(17) 0.24713(9) 0.45417(8) 0.0180(3) Uani d 1
H H6 0.2182 0.2288 0.4727 0.022 Uiso calc 1
C C7 0.30239(17) 0.26039(9) 0.37424(8) 0.0170(3) Uani d 1
H H7 0.3909 0.2376 0.3522 0.020 Uiso calc 1
C C8 0.17085(17) 0.21982(10) 0.33974(8) 0.0197(3) Uani d 1
H H8A 0.0932 0.2152 0.3745 0.024 Uiso calc 1
H H8B 0.1362 0.2559 0.3019 0.024 Uiso calc 1
C C9 0.20236(18) 0.13380(10) 0.30982(8) 0.0211(3) Uani d 1
H H9A 0.1211 0.1168 0.2801 0.025 Uiso calc 1
H H9B 0.2887 0.1370 0.2801 0.025 Uiso calc 1
C C10 0.22602(17) 0.06913(9) 0.36481(8) 0.0189(3) Uani d 1
C C11 0.30617(16) 0.35309(9) 0.36819(8) 0.0175(3) Uani d 1
C C12 0.33264(17) 0.38809(9) 0.43821(8) 0.0191(3) Uani d 1
C C13 0.29827(17) 0.40414(9) 0.31380(8) 0.0188(3) Uani d 1
H H13 0.2959 0.4610 0.3254 0.023 Uiso calc 1
C C14 0.09048(18) 0.04115(11) 0.39995(9) 0.0253(4) Uani d 1
H H14A 0.1121 -0.0048 0.4313 0.038 Uiso calc 1
H H14B 0.0213 0.0231 0.3648 0.038 Uiso calc 1
H H14C 0.0498 0.0869 0.4267 0.038 Uiso calc 1
C C15 0.2653(2) 0.09726(11) 0.55515(9) 0.0265(4) Uani d 1
H H15A 0.2874 0.0715 0.5999 0.040 Uiso calc 1
H H15B 0.2021 0.0610 0.5283 0.040 Uiso calc 1
H H15C 0.2175 0.1501 0.5631 0.040 Uiso calc 1
C C16 0.29273(16) 0.38648(9) 0.23919(8) 0.0175(3) Uani d 1
C C17 0.33360(19) 0.31137(10) 0.20977(8) 0.0217(3) Uani d 1
H H17 0.3699 0.2690 0.2389 0.026 Uiso calc 1
C C18 0.32232(19) 0.29741(10) 0.13921(8) 0.0226(3) Uani d 1
H H18 0.3514 0.2459 0.1207 0.027 Uiso calc 1
C C19 0.26861(17) 0.35823(10) 0.09458(8) 0.0182(3) Uani d 1
C C20 0.23537(17) 0.43490(10) 0.12358(8) 0.0189(3) Uani d 1
H H20 0.2037 0.4782 0.0942 0.023 Uiso calc 1
C C21 0.24764(17) 0.44897(9) 0.19415(8) 0.0191(3) Uani d 1
H H21 0.2252 0.5018 0.2123 0.023 Uiso calc 1
C C22 0.24427(18) 0.34952(10) 0.01995(8) 0.0202(3) Uani d 1
H H22 0.2131 0.3986 -0.0022 0.024 Uiso calc 1
C C23 0.25803(18) 0.28451(10) -0.02315(8) 0.0201(3) Uani d 1
C C24 0.22173(17) 0.28790(10) -0.09850(8) 0.0201(3) Uani d 1
C C25 0.13268(17) 0.35015(10) -0.12349(8) 0.0194(3) Uani d 1
H H25 0.0903 0.3882 -0.0922 0.023 Uiso calc 1
C C26 0.10621(17) 0.35628(10) -0.19439(8) 0.0188(3) Uani d 1
C C27 0.16914(17) 0.30063(10) -0.24085(8) 0.0189(3) Uani d 1
C C28 0.25283(18) 0.23611(10) -0.21509(8) 0.0213(3) Uani d 1
C C29 0.27962(18) 0.22993(10) -0.14397(8) 0.0229(3) Uani d 1
H H29 0.3372 0.1863 -0.1266 0.027 Uiso calc 1
C C30 -0.07334(18) 0.45919(11) -0.17877(8) 0.0228(3) Uani d 1
H H30A -0.1350 0.4201 -0.1541 0.034 Uiso calc 1
H H30B -0.1327 0.4966 -0.2064 0.034 Uiso calc 1
H H30C -0.0175 0.4910 -0.1451 0.034 Uiso calc 1
C C31 0.26452(18) 0.32355(10) -0.35293(8) 0.0219(3) Uani d 1
H H31A 0.3352 0.3552 -0.3265 0.033 Uiso calc 1
H H31B 0.2362 0.3547 -0.3943 0.033 Uiso calc 1
H H31C 0.3065 0.2709 -0.3671 0.033 Uiso calc 1
C C32 0.3951(2) 0.11810(11) -0.24020(9) 0.0294(4) Uani d 1
H H32A 0.4758 0.1416 -0.2143 0.044 Uiso calc 1
H H32B 0.4314 0.0873 -0.2802 0.044 Uiso calc 1
H H32C 0.3409 0.0810 -0.2099 0.044 Uiso calc 1
C C33 0.31313(19) 0.20649(10) 0.00030(8) 0.0219(3) Uani d 1
O O1M 0.4544(3) 0.42249(17) -0.16592(16) 0.0371(6) Uani d 0.5
H H1M 0.3705 0.4054 -0.1596 0.056 Uiso calc 0.5
C C1M 0.5516(4) 0.3704(3) -0.1313(2) 0.0338(8) Uani d 0.5
H H1M1 0.6414 0.4001 -0.1230 0.051 Uiso calc 0.5
H H1M2 0.5705 0.3218 -0.1600 0.051 Uiso calc 0.5
H H1M3 0.5104 0.3532 -0.0868 0.051 Uiso calc 0.5

loop_
_atom_site_aniso_label
_atom_site_aniso_U_11
_atom_site_aniso_U_22
_atom_site_aniso_U_33
_atom_site_aniso_U_12
_atom_site_aniso_U_13
_atom_site_aniso_U_23
O1 0.0286(6) 0.0255(6) 0.0187(5) -0.0042(5) -0.0075(5) 0.0020(5)
O2 0.0323(6) 0.0182(5) 0.0125(5) -0.0012(5) -0.0003(5) -0.0012(4)
O3 0.0345(7) 0.0187(5) 0.0181(5) -0.0004(5) -0.0002(5) -0.0042(4)
O4 0.0247(6) 0.0275(6) 0.0153(5) 0.0082(5) -0.0013(5) 0.0017(5)
O5 0.0190(6) 0.0349(6) 0.0118(5) 0.0016(5) -0.0008(4) 0.0001(5)
O6 0.0331(7) 0.0291(6) 0.0161(5) 0.0110(5) -0.0011(5) -0.0044(5)
N1 0.0477(10) 0.0227(7) 0.0228(7) 0.0045(7) -0.0131(7) -0.0036(6)
C1 0.0219(8) 0.0184(7) 0.0205(8) -0.0015(6) 0.0034(6) -0.0030(6)
C2 0.0208(8) 0.0193(7) 0.0293(9) 0.0014(6) 0.0023(7) 0.0014(7)
C3 0.0251(8) 0.0239(8) 0.0258(8) 0.0009(7) -0.0036(7) 0.0060(7)
C4 0.0245(8) 0.0228(8) 0.0165(7) -0.0033(7) -0.0049(7) 0.0017(6)
C5 0.0200(8) 0.0223(8) 0.0137(7) -0.0030(6) -0.0017(6) -0.0007(6)
C6 0.0217(8) 0.0178(7) 0.0145(7) -0.0029(6) 0.0008(6) -0.0011(6)
C7 0.0189(7) 0.0183(7) 0.0137(7) 0.0018(6) 0.0008(6) -0.0001(6)
C8 0.0226(8) 0.0192(7) 0.0172(7) 0.0022(6) -0.0032(6) -0.0011(6)
C9 0.0252(8) 0.0208(8) 0.0174(7) -0.0003(6) -0.0019(6) -0.0049(6)
C10 0.0232(8) 0.0165(7) 0.0169(7) -0.0015(6) 0.0018(6) -0.0057(6)
C11 0.0179(7) 0.0192(7) 0.0154(7) 0.0020(6) 0.0005(6) -0.0017(6)
C12 0.0209(8) 0.0205(8) 0.0158(7) 0.0009(6) 0.0022(6) 0.0000(6)
C13 0.0206(7) 0.0175(7) 0.0183(7) 0.0008(6) -0.0012(6) -0.0012(6)
C14 0.0209(8) 0.0256(8) 0.0295(9) 0.0005(7) 0.0010(7) 0.0009(7)
C15 0.0329(9) 0.0265(8) 0.0201(8) -0.0039(7) 0.0032(7) 0.0039(7)
C16 0.0160(7) 0.0200(7) 0.0165(7) -0.0013(6) -0.0008(6) 0.0002(6)
C17 0.0293(9) 0.0201(7) 0.0158(7) 0.0052(7) -0.0011(6) 0.0029(6)
C18 0.0316(9) 0.0192(8) 0.0172(7) 0.0065(7) -0.0005(7) -0.0003(6)
C19 0.0194(7) 0.0205(7) 0.0147(7) 0.0005(6) 0.0011(6) 0.0015(6)
C20 0.0196(7) 0.0192(7) 0.0178(7) 0.0018(6) -0.0006(6) 0.0040(6)
C21 0.0226(8) 0.0164(7) 0.0183(7) 0.0002(6) 0.0002(6) -0.0005(6)
C22 0.0245(8) 0.0202(7) 0.0159(7) 0.0027(7) -0.0007(6) 0.0042(6)
C23 0.0226(8) 0.0219(8) 0.0158(7) 0.0015(7) -0.0013(6) 0.0023(6)
C24 0.0237(8) 0.0215(7) 0.0151(7) -0.0016(6) -0.0008(6) 0.0014(6)
C25 0.0215(8) 0.0227(7) 0.0140(7) 0.0003(6) 0.0002(6) -0.0006(6)
C26 0.0177(7) 0.0217(7) 0.0170(7) -0.0006(6) -0.0011(6) 0.0024(6)
C27 0.0174(7) 0.0263(8) 0.0130(7) -0.0016(6) -0.0006(6) 0.0010(6)
C28 0.0225(8) 0.0245(8) 0.0168(7) 0.0003(7) 0.0003(6) -0.0029(6)
C29 0.0277(8) 0.0229(8) 0.0181(8) 0.0047(7) -0.0028(6) 0.0007(6)
C30 0.0222(8) 0.0269(8) 0.0192(8) 0.0048(7) -0.0010(6) -0.0031(7)
C31 0.0230(8) 0.0264(8) 0.0165(7) 0.0005(7) 0.0029(6) 0.0007(6)
C32 0.0359(10) 0.0292(9) 0.0231(8) 0.0125(8) -0.0005(8) -0.0024(7)
C33 0.0301(8) 0.0225(8) 0.0130(7) -0.0001(7) -0.0046(6) -0.0031(6)
O1M 0.0289(13) 0.0360(14) 0.0465(16) -0.0027(12) 0.0055(12) 0.0064(13)
C1M 0.0213(17) 0.044(2) 0.0359(19) -0.0039(15) 0.0058(16) -0.0010(18)

loop_
_atom_type_symbol
_atom_type_description
_atom_type_scat_dispersion_real
_atom_type_scat_dispersion_imag
_atom_type_scat_source
C C 0.0181 0.0091 'International Tables Vol C Tables 4.2.6.8 and 6.1.1.4'
H H 0.0000 0.0000 'International Tables Vol C Tables 4.2.6.8 and 6.1.1.4'
N N 0.0311 0.0180 'International Tables Vol C Tables 4.2.6.8 and 6.1.1.4'
O O 0.0492 0.0322 'International Tables Vol C Tables 4.2.6.8 and 6.1.1.4'

loop_
_geom_angle_atom_site_label_1
_geom_angle_atom_site_label_2
_geom_angle_atom_site_label_3
_geom_angle
C5 O1 C4 60.96(10)
C12 O2 C6 111.14(11)
C26 O4 C30 117.40(12)
C27 O5 C31 114.60(12)
C28 O6 C32 117.42(12)
C10 C1 C2 127.16(15)
C10 C1 H1 116.4
C2 C1 H1 116.4
C1 C2 C3 111.01(13)
C1 C2 H2A 109.4
C3 C2 H2A 109.4
C1 C2 H2B 109.4
C3 C2 H2B 109.4
H2A C2 H2B 108.0
C4 C3 C2 110.34(14)
C4 C3 H3A 109.6
C2 C3 H3A 109.6
C4 C3 H3B 109.6
C2 C3 H3B 109.6
H3A C3 H3B 108.1
O1 C4 C5 59.12(10)
O1 C4 C15 112.24(13)
C5 C4 C15 122.56(15)
O1 C4 C3 117.45(14)
C5 C4 C3 116.05(14)
C15 C4 C3 116.40(14)
O1 C5 C4 59.92(10)
O1 C5 C6 121.09(13)
C4 C5 C6 124.78(14)
O1 C5 H5 113.6
C4 C5 H5 113.6
C6 C5 H5 113.6
O2 C6 C5 108.87(12)
O2 C6 C7 106.71(12)
C5 C6 C7 112.02(12)
O2 C6 H6 109.7
C5 C6 H6 109.7
C7 C6 H6 109.7
C11 C7 C8 114.26(13)
C11 C7 C6 102.28(12)
C8 C7 C6 114.66(13)
C11 C7 H7 108.4
C8 C7 H7 108.4
C6 C7 H7 108.4
C9 C8 C7 113.36(13)
C9 C8 H8A 108.9
C7 C8 H8A 108.9
C9 C8 H8B 108.9
C7 C8 H8B 108.9
H8A C8 H8B 107.7
C10 C9 C8 113.42(12)
C10 C9 H9A 108.9
C8 C9 H9A 108.9
C10 C9 H9B 108.9
C8 C9 H9B 108.9
H9A C9 H9B 107.7
C1 C10 C14 125.32(15)
C1 C10 C9 120.92(15)
C14 C10 C9 113.76(14)
C13 C11 C12 118.88(14)
C13 C11 C7 132.60(14)
C12 C11 C7 108.40(13)
O3 C12 O2 121.34(14)
O3 C12 C11 128.93(15)
O2 C12 C11 109.63(13)
C11 C13 C16 130.38(15)
C11 C13 H13 114.8
C16 C13 H13 114.8
C10 C14 H14A 109.5
C10 C14 H14B 109.5
H14A C14 H14B 109.5
C10 C14 H14C 109.5
H14A C14 H14C 109.5
H14B C14 H14C 109.5
C4 C15 H15A 109.5
C4 C15 H15B 109.5
H15A C15 H15B 109.5
C4 C15 H15C 109.5
H15A C15 H15C 109.5
H15B C15 H15C 109.5
C17 C16 C21 117.62(14)
C17 C16 C13 123.93(14)
C21 C16 C13 118.42(14)
C18 C17 C16 121.39(15)
C18 C17 H17 119.3
C16 C17 H17 119.3
C17 C18 C19 120.96(14)
C17 C18 H18 119.5
C19 C18 H18 119.5
C20 C19 C18 117.49(14)
C20 C19 C22 116.35(14)
C18 C19 C22 126.16(15)
C21 C20 C19 121.39(14)
C21 C20 H20 119.3
C19 C20 H20 119.3
C20 C21 C16 120.93(14)
C20 C21 H21 119.5
C16 C21 H21 119.5
C23 C22 C19 131.73(15)
C23 C22 H22 114.1
C19 C22 H22 114.1
C22 C23 C33 122.00(14)
C22 C23 C24 123.24(15)
C33 C23 C24 114.74(14)
C29 C24 C25 120.25(14)
C29 C24 C23 119.87(14)
C25 C24 C23 119.86(14)
C26 C25 C24 119.76(15)
C26 C25 H25 120.1
C24 C25 H25 120.1
O4 C26 C25 124.05(14)
O4 C26 C27 115.54(13)
C25 C26 C27 120.41(15)
O5 C27 C28 121.77(14)
O5 C27 C26 118.71(14)
C28 C27 C26 119.43(14)
O6 C28 C29 124.43(15)
O6 C28 C27 115.43(13)
C29 C28 C27 120.14(14)
C24 C29 C28 119.87(15)
C24 C29 H29 120.1
C28 C29 H29 120.1
O4 C30 H30A 109.5
O4 C30 H30B 109.5
H30A C30 H30B 109.5
O4 C30 H30C 109.5
H30A C30 H30C 109.5
H30B C30 H30C 109.5
O5 C31 H31A 109.5
O5 C31 H31B 109.5
H31A C31 H31B 109.5
O5 C31 H31C 109.5
H31A C31 H31C 109.5
H31B C31 H31C 109.5
O6 C32 H32A 109.5
O6 C32 H32B 109.5
H32A C32 H32B 109.5
O6 C32 H32C 109.5
H32A C32 H32C 109.5
H32B C32 H32C 109.5
N1 C33 C23 177.04(16)
C1M O1M H1M 109.5
O1M C1M H1M1 109.5
O1M C1M H1M2 109.5
H1M1 C1M H1M2 109.5
O1M C1M H1M3 109.5
H1M1 C1M H1M3 109.5
H1M2 C1M H1M3 109.5

loop_
_geom_bond_atom_site_label_1
_geom_bond_atom_site_label_2
_geom_bond_distance
O1 C5 1.4426(18)
O1 C4 1.454(2)
O2 C12 1.3500(19)
O2 C6 1.4587(18)
O3 C12 1.208(2)
O4 C26 1.3602(19)
O4 C30 1.4321(19)
O5 C27 1.3713(18)
O5 C31 1.4381(19)
O6 C28 1.3619(19)
O6 C32 1.425(2)
N1 C33 1.151(2)
C1 C10 1.334(2)
C1 C2 1.508(2)
C1 H1 0.9500
C2 C3 1.547(2)
C2 H2A 0.9900
C2 H2B 0.9900
C3 C4 1.507(2)
C3 H3A 0.9900
C3 H3B 0.9900
C4 C5 1.470(2)
C4 C15 1.505(2)
C5 C6 1.506(2)
C5 H5 1.0000
C6 C7 1.558(2)
C6 H6 1.0000
C7 C11 1.511(2)
C7 C8 1.544(2)
C7 H7 1.0000
C8 C9 1.540(2)
C8 H8A 0.9900
C8 H8B 0.9900
C9 C10 1.508(2)
C9 H9A 0.9900
C9 H9B 0.9900
C10 C14 1.505(2)
C11 C13 1.338(2)
C11 C12 1.484(2)
C13 C16 1.466(2)
C13 H13 0.9500
C14 H14A 0.9800
C14 H14B 0.9800
C14 H14C 0.9800
C15 H15A 0.9800
C15 H15B 0.9800
C15 H15C 0.9800
C16 C17 1.398(2)
C16 C21 1.400(2)
C17 C18 1.382(2)
C17 H17 0.9500
C18 C19 1.402(2)
C18 H18 0.9500
C19 C20 1.400(2)
C19 C22 1.462(2)
C20 C21 1.383(2)
C20 H20 0.9500
C21 H21 0.9500
C22 C23 1.349(2)
C22 H22 0.9500
C23 C33 1.440(2)
C23 C24 1.491(2)
C24 C29 1.395(2)
C24 C25 1.395(2)
C25 C26 1.391(2)
C25 H25 0.9500
C26 C27 1.401(2)
C27 C28 1.398(2)
C28 C29 1.396(2)
C29 H29 0.9500
C30 H30A 0.9800
C30 H30B 0.9800
C30 H30C 0.9800
C31 H31A 0.9800
C31 H31B 0.9800
C31 H31C 0.9800
C32 H32A 0.9800
C32 H32B 0.9800
C32 H32C 0.9800
O1M C1M 1.408(5)
O1M H1M 0.8400
C1M H1M1 0.9800
C1M H1M2 0.9800
C1M H1M3 0.9800

loop_
_geom_torsion_atom_site_label_1
_geom_torsion_atom_site_label_2
_geom_torsion_atom_site_label_3
_geom_torsion_atom_site_label_4
_geom_torsion
C10 C1 C2 C3 -107.33(19)
C1 C2 C3 C4 51.42(18)
C5 O1 C4 C15 -115.66(16)
C5 O1 C4 C3 105.42(16)
C2 C3 C4 O1 -154.06(13)
C2 C3 C4 C5 -87.00(17)
C2 C3 C4 C15 68.71(18)
C4 O1 C5 C6 114.86(17)
C15 C4 C5 O1 98.13(16)
C3 C4 C5 O1 -107.79(15)
O1 C4 C5 C6 -108.93(16)
C15 C4 C5 C6 -10.8(2)
C3 C4 C5 C6 143.28(15)
C12 O2 C6 C5 135.46(13)
C12 O2 C6 C7 14.37(17)
O1 C5 C6 O2 44.08(18)
C4 C5 C6 O2 116.99(15)
O1 C5 C6 C7 161.85(13)
C4 C5 C6 C7 -125.24(16)
O2 C6 C7 C11 -11.56(16)
C5 C6 C7 C11 -130.62(13)
O2 C6 C7 C8 -135.79(13)
C5 C6 C7 C8 105.15(15)
C11 C7 C8 C9 147.81(13)
C6 C7 C8 C9 -94.58(15)
C7 C8 C9 C10 70.67(17)
C2 C1 C10 C14 -8.4(3)
C2 C1 C10 C9 171.04(14)
C8 C9 C10 C1 -104.35(17)
C8 C9 C10 C14 75.17(18)
C8 C7 C11 C13 -54.0(2)
C6 C7 C11 C13 -178.52(17)
C8 C7 C11 C12 130.10(14)
C6 C7 C11 C12 5.60(16)
C6 O2 C12 O3 172.42(15)
C6 O2 C12 C11 -10.86(17)
C13 C11 C12 O3 2.6(3)
C7 C11 C12 O3 179.18(17)
C13 C11 C12 O2 -173.76(14)
C7 C11 C12 O2 2.78(18)
C12 C11 C13 C16 170.76(16)
C7 C11 C13 C16 -4.8(3)
C11 C13 C16 C17 -18.2(3)
C11 C13 C16 C21 163.60(17)
C21 C16 C17 C18 -3.6(2)
C13 C16 C17 C18 178.17(16)
C16 C17 C18 C19 -0.3(3)
C17 C18 C19 C20 3.8(2)
C17 C18 C19 C22 -176.49(17)
C18 C19 C20 C21 -3.4(2)
C22 C19 C20 C21 176.89(15)
C19 C20 C21 C16 -0.6(2)
C17 C16 C21 C20 4.1(2)
C13 C16 C21 C20 -177.64(15)
C20 C19 C22 C23 -176.47(17)
C18 C19 C22 C23 3.8(3)
C19 C22 C23 C33 -4.2(3)
C19 C22 C23 C24 177.52(16)
C22 C23 C24 C29 159.30(17)
C33 C23 C24 C29 -19.1(2)
C22 C23 C24 C25 -19.2(3)
C33 C23 C24 C25 162.36(15)
C29 C24 C25 C26 -2.5(2)
C23 C24 C25 C26 175.96(15)
C30 O4 C26 C25 -16.8(2)
C30 O4 C26 C27 164.02(14)
C24 C25 C26 O4 -179.51(15)
C24 C25 C26 C27 -0.4(2)
C31 O5 C27 C28 -63.9(2)
C31 O5 C27 C26 119.53(16)
O4 C26 C27 O5 -0.7(2)
C25 C26 C27 O5 -179.93(14)
O4 C26 C27 C28 -177.44(14)
C25 C26 C27 C28 3.4(2)
C32 O6 C28 C29 -2.5(2)
C32 O6 C28 C27 177.21(15)
O5 C27 C28 O6 0.3(2)
C26 C27 C28 O6 176.89(14)
O5 C27 C28 C29 179.97(15)
C26 C27 C28 C29 -3.4(2)
C25 C24 C29 C28 2.5(2)
C23 C24 C29 C28 -176.03(15)
O6 C28 C29 C24 -179.82(16)
C27 C28 C29 C24 0.5(2)
